data_4063265
loop_
_publ_author_name
'Andreas A. Danopoulos'
'Nikolaos Tsoureas'
'Stuart A. Macgregor'
'Christopher Smith'

_publ_section_title
;
 Phosphine- and Pyridine-Functionalized N-Heterocyclic Carbene Methyl
 and Allyl Complexes of Palladium. Unexpected Regiospecificity of the
 Protonation Reaction of the Dimethyl Complexes
;
_journal_name_full Organometallics
_journal_page_first 253
_journal_page_last 263
_journal_paper_doi 10.1021/om0608408
_journal_volume 26
_journal_year 2007
_chemical_formula_moiety 'C23 H31 N3 Pd'
_chemical_formula_sum 'C23 H31 N3 Pd'
_chemical_formula_weight 455.91
_chemical_name_systematic
;
 ?
;
_space_group_IT_number 14
_symmetry_cell_setting monoclinic
_symmetry_space_group_name_Hall '-P 2ybc'
_symmetry_space_group_name_H-M 'P 1 21/c 1'
_atom_sites_solution_hydrogens geom
_atom_sites_solution_primary direct
_atom_sites_solution_secondary difmap
_audit_creation_method SHELXL-97
_cell_angle_alpha 90.00
_cell_angle_beta 105.97(4)
_cell_angle_gamma 90.00
_cell_formula_units_Z 4
_cell_length_a 10.408(6)
_cell_length_b 12.139(7)
_cell_length_c 17.357(11)
_cell_measurement_reflns_used 52775
_cell_measurement_temperature 120(2)
_cell_measurement_theta_max 27.48
_cell_measurement_theta_min 2.91
_cell_volume 2108(2)
_computing_cell_refinement 'DENZO and COLLECT'
_computing_data_collection
;
DENZO (Otwinowski & Minor, 1997)
COLLECT (Hooft, 1998)
;
_computing_data_reduction 'DENZO and COLLECT'
_computing_molecular_graphics 'ORTEP-3 (Farrugia, 1997)'
_computing_publication_material
;
PLATON (Spek, 2003)
ENCIFER (Allen, 2004)
;
_computing_structure_refinement 'SHELXL-97 (Sheldrick, 1997)'
_computing_structure_solution 'DIRDIF99 (Beurskens, 1999)'
_diffrn_ambient_temperature 120(2)
_diffrn_detector_area_resol_mean 9.091
_diffrn_measured_fraction_theta_full 0.996
_diffrn_measured_fraction_theta_max 0.996
_diffrn_measurement_device_type 'Bruker-Nonius KappaCCD area detector'
_diffrn_measurement_method 'Phi and Omega scans to fill asymmetric unit'
_diffrn_radiation_monochromator '10cm confocal mirrors'
_diffrn_radiation_source 'Bruker-Nonius FR591 rotating anode'
_diffrn_radiation_type MoK\a
_diffrn_radiation_wavelength 0.71073
_diffrn_reflns_av_R_equivalents 0.1620
_diffrn_reflns_av_sigmaI/netI 0.0745
_diffrn_reflns_limit_h_max 12
_diffrn_reflns_limit_h_min -11
_diffrn_reflns_limit_k_max 14
_diffrn_reflns_limit_k_min -14
_diffrn_reflns_limit_l_max 20
_diffrn_reflns_limit_l_min -20
_diffrn_reflns_number 22013
_diffrn_reflns_theta_full 25.03
_diffrn_reflns_theta_max 25.03
_diffrn_reflns_theta_min 2.96
_diffrn_standards_number 0
_exptl_absorpt_coefficient_mu 0.892
_exptl_absorpt_correction_T_max 0.956
_exptl_absorpt_correction_T_min 0.725
_exptl_absorpt_correction_type multi-scan
_exptl_absorpt_process_details 'Sortav (Blessing, 1997)'
_exptl_crystal_colour Yellow
_exptl_crystal_density_diffrn 1.436
_exptl_crystal_density_method 'not measured'
_exptl_crystal_description Block
_exptl_crystal_F_000 944
_exptl_crystal_size_max 0.10
_exptl_crystal_size_mid 0.07
_exptl_crystal_size_min 0.05
_refine_diff_density_max 3.115
_refine_diff_density_min -1.399
_refine_diff_density_rms 0.204
_refine_ls_extinction_method none
_refine_ls_goodness_of_fit_ref 1.188
_refine_ls_hydrogen_treatment constr
_refine_ls_matrix_type full
_refine_ls_number_parameters 251
_refine_ls_number_reflns 3714
_refine_ls_number_restraints 0
_refine_ls_restrained_S_all 1.188
_refine_ls_R_factor_all 0.1204
_refine_ls_R_factor_gt 0.1037
_refine_ls_shift/su_max 0.000
_refine_ls_shift/su_mean 0.000
_refine_ls_structure_factor_coef Fsqd
_refine_ls_weighting_details 'calc w=1/[\s^2^(Fo^2^)+(0.0610P)^2^+48.9667P] where P=(Fo^2^+2Fc^2^)/3'
_refine_ls_weighting_scheme calc
_refine_ls_wR_factor_gt 0.2363
_refine_ls_wR_factor_ref 0.2443
_reflns_number_gt 3124
_reflns_number_total 3714
_reflns_threshold_expression >2sigma(I)
_cod_original_sg_symbol_H-M 'P 21/c'
_cod_database_code 4063265

loop_
_symmetry_equiv_pos_as_xyz
'x, y, z'
'-x, y+1/2, -z+1/2'
'-x, -y, -z'
'x, -y-1/2, z-1/2'

loop_
_atom_site_label
_atom_site_type_symbol
_atom_site_fract_x
_atom_site_fract_y
_atom_site_fract_z
_atom_site_U_iso_or_equiv
_atom_site_adp_type
_atom_site_occupancy
_atom_site_symmetry_multiplicity
_atom_site_calc_flag
_atom_site_refinement_flags
C1 C 0.0772(10) 0.5095(9) 0.1156(6) 0.023(2) Uani 1 1 d .
C2 C -0.0982(10) 0.4391(9) 0.1691(7) 0.023(2) Uani 1 1 d .
C3 C 0.0080(12) 0.2942(11) 0.2404(7) 0.033(3) Uani 1 1 d .
H3 H 0.0235 0.2313 0.2743 0.039 Uiso 1 1 calc R
C4 C 0.0943(12) 0.3387(10) 0.2054(7) 0.029(3) Uani 1 1 d .
H4 H 0.1830 0.3146 0.2102 0.035 Uiso 1 1 calc R
C5 C -0.2203(11) 0.3367(10) 0.2506(7) 0.029(3) Uani 1 1 d .
C6 C -0.3030(11) 0.2470(11) 0.2226(7) 0.032(3) Uani 1 1 d .
C7 C -0.4065(12) 0.2292(11) 0.2572(8) 0.036(3) Uani 1 1 d .
H7 H -0.4652 0.1687 0.2393 0.044 Uiso 1 1 calc R
C8 C -0.4267(13) 0.2955(12) 0.3159(8) 0.041(3) Uani 1 1 d .
H8 H -0.4972 0.2799 0.3393 0.049 Uiso 1 1 calc R
C9 C -0.3449(13) 0.3857(11) 0.3418(8) 0.038(3) Uani 1 1 d .
H9 H -0.3621 0.4326 0.3816 0.045 Uiso 1 1 calc R
C10 C -0.2387(11) 0.4093(10) 0.3110(7) 0.027(2) Uani 1 1 d .
C11 C -0.1461(13) 0.5075(12) 0.3394(7) 0.037(3) Uani 1 1 d .
H11 H -0.1290 0.5436 0.2913 0.044 Uiso 1 1 calc R
C12 C -0.0114(12) 0.4673(14) 0.3943(8) 0.046(4) Uani 1 1 d .
H12A H -0.0257 0.4345 0.4429 0.069 Uiso 1 1 calc R
H12B H 0.0501 0.5298 0.4090 0.069 Uiso 1 1 calc R
H12C H 0.0270 0.4120 0.3659 0.069 Uiso 1 1 calc R
C13 C -0.2058(14) 0.5931(11) 0.3839(8) 0.040(3) Uani 1 1 d .
H13A H -0.2975 0.6099 0.3528 0.060 Uiso 1 1 calc R
H13B H -0.1519 0.6605 0.3910 0.060 Uiso 1 1 calc R
H13C H -0.2063 0.5640 0.4365 0.060 Uiso 1 1 calc R
C14 C -0.2886(12) 0.1760(10) 0.1531(7) 0.031(3) Uani 1 1 d .
H14 H -0.1984 0.1901 0.1452 0.037 Uiso 1 1 calc R
C15 C -0.3921(16) 0.2077(14) 0.0775(9) 0.054(4) Uani 1 1 d .
H15A H -0.3854 0.1588 0.0339 0.082 Uiso 1 1 calc R
H15B H -0.3773 0.2841 0.0637 0.082 Uiso 1 1 calc R
H15C H -0.4813 0.2010 0.0857 0.082 Uiso 1 1 calc R
C16 C -0.3000(16) 0.0540(12) 0.1686(9) 0.051(4) Uani 1 1 d .
H16A H -0.3890 0.0382 0.1747 0.076 Uiso 1 1 calc R
H16B H -0.2320 0.0333 0.2178 0.076 Uiso 1 1 calc R
H16C H -0.2863 0.0118 0.1234 0.076 Uiso 1 1 calc R
C17 C 0.1987(11) 0.5002(10) 0.0951(7) 0.028(3) Uani 1 1 d .
C18 C 0.2268(12) 0.5880(10) 0.0513(7) 0.031(3) Uani 1 1 d .
H18 H 0.3078 0.5869 0.0361 0.037 Uiso 1 1 calc R
C19 C 0.1419(14) 0.6774(12) 0.0288(7) 0.040(3) Uani 1 1 d .
H19 H 0.1634 0.7367 -0.0011 0.048 Uiso 1 1 calc R
C20 C 0.0253(12) 0.6770(10) 0.0515(7) 0.030(3) Uani 1 1 d .
H20 H -0.0345 0.7373 0.0363 0.037 Uiso 1 1 calc R
C21 C 0.2939(12) 0.4047(10) 0.1147(8) 0.037(3) Uani 1 1 d .
H21A H 0.3661 0.4156 0.0893 0.056 Uiso 1 1 calc R
H21B H 0.2460 0.3364 0.0947 0.056 Uiso 1 1 calc R
H21C H 0.3316 0.3998 0.1729 0.056 Uiso 1 1 calc R
C22 C -0.3789(12) 0.5502(11) 0.1351(9) 0.041(3) Uani 1 1 d .
H22A H -0.3917 0.4708 0.1404 0.062 Uiso 1 1 calc R
H22B H -0.4479 0.5785 0.0889 0.062 Uiso 1 1 calc R
H22C H -0.3855 0.5877 0.1839 0.062 Uiso 1 1 calc R
C23 C -0.2741(12) 0.7310(10) 0.0759(8) 0.033(3) Uani 1 1 d .
H23A H -0.3714 0.7257 0.0544 0.050 Uiso 1 1 calc R
H23B H -0.2350 0.7546 0.0333 0.050 Uiso 1 1 calc R
H23C H -0.2524 0.7850 0.1195 0.050 Uiso 1 1 calc R
N1 N -0.0078(9) 0.5935(8) 0.0951(5) 0.025(2) Uani 1 1 d .
N2 N 0.0290(9) 0.4279(8) 0.1601(5) 0.026(2) Uani 1 1 d .
N3 N -0.1088(9) 0.3559(8) 0.2185(5) 0.027(2) Uani 1 1 d .
Pd1 Pd -0.19690(8) 0.57785(7) 0.11914(5) 0.0242(3) Uani 1 1 d .

loop_
_atom_site_aniso_label
_atom_site_aniso_U_11
_atom_site_aniso_U_22
_atom_site_aniso_U_33
_atom_site_aniso_U_23
_atom_site_aniso_U_13
_atom_site_aniso_U_12
C1 0.021(5) 0.022(6) 0.025(5) -0.002(4) 0.004(4) -0.009(5)
C2 0.020(5) 0.012(6) 0.038(6) 0.002(4) 0.009(4) 0.003(4)
C3 0.033(6) 0.033(7) 0.030(6) 0.002(5) 0.006(5) 0.001(6)
C4 0.025(6) 0.027(6) 0.033(6) 0.002(5) 0.007(5) 0.004(5)
C5 0.026(6) 0.031(7) 0.031(6) 0.007(5) 0.012(5) 0.010(5)
C6 0.023(6) 0.035(7) 0.036(6) 0.006(5) 0.006(5) 0.007(5)
C7 0.027(6) 0.038(8) 0.048(7) 0.013(6) 0.017(5) -0.009(6)
C8 0.030(7) 0.043(8) 0.057(8) 0.009(7) 0.022(6) 0.000(6)
C9 0.039(7) 0.041(8) 0.039(7) 0.010(6) 0.021(6) 0.017(6)
C10 0.023(5) 0.021(6) 0.039(6) 0.005(5) 0.015(5) 0.004(5)
C11 0.040(7) 0.046(8) 0.028(6) 0.003(5) 0.016(5) 0.009(6)
C12 0.016(6) 0.069(11) 0.054(8) -0.014(7) 0.010(6) 0.003(6)
C13 0.042(7) 0.024(7) 0.054(8) -0.001(6) 0.014(6) 0.004(6)
C14 0.024(6) 0.024(7) 0.049(7) 0.001(5) 0.018(5) -0.002(5)
C15 0.056(9) 0.053(10) 0.053(9) 0.005(7) 0.013(7) 0.014(8)
C16 0.059(9) 0.031(8) 0.058(9) -0.001(6) 0.008(7) -0.002(7)
C17 0.017(5) 0.030(7) 0.037(6) -0.005(5) 0.009(5) -0.011(5)
C18 0.031(6) 0.020(6) 0.043(7) -0.003(5) 0.012(5) -0.004(5)
C19 0.047(8) 0.044(8) 0.030(7) 0.002(6) 0.012(6) -0.006(7)
C20 0.032(6) 0.020(6) 0.039(7) 0.002(5) 0.009(5) 0.003(5)
C21 0.028(6) 0.028(7) 0.064(8) 0.002(6) 0.026(6) 0.001(6)
C22 0.020(6) 0.034(8) 0.076(10) 0.010(6) 0.025(6) 0.004(5)
C23 0.030(6) 0.018(6) 0.050(7) 0.011(5) 0.009(5) 0.008(5)
N1 0.021(5) 0.017(5) 0.036(5) -0.001(4) 0.007(4) -0.001(4)
N2 0.022(5) 0.026(5) 0.031(5) -0.004(4) 0.009(4) -0.004(4)
N3 0.024(5) 0.026(5) 0.033(5) 0.000(4) 0.009(4) -0.001(4)
Pd1 0.0188(4) 0.0228(5) 0.0314(5) 0.0013(4) 0.0076(3) 0.0013(4)

loop_
_atom_type_symbol
_atom_type_description
_atom_type_scat_dispersion_real
_atom_type_scat_dispersion_imag
_atom_type_scat_source
C C 0.0033 0.0016 'International Tables Vol C Tables 4.2.6.8 and 6.1.1.4'
H H 0.0000 0.0000 'International Tables Vol C Tables 4.2.6.8 and 6.1.1.4'
N N 0.0061 0.0033 'International Tables Vol C Tables 4.2.6.8 and 6.1.1.4'
Pd Pd -0.9988 1.0072 'International Tables Vol C Tables 4.2.6.8 and 6.1.1.4'

loop_
_geom_angle_atom_site_label_1
_geom_angle_atom_site_label_2
_geom_angle_atom_site_label_3
_geom_angle
N1 C1 C17 124.7(10)
N1 C1 N2 111.7(9)
C17 C1 N2 123.6(11)
N3 C2 N2 104.2(9)
N3 C2 Pd1 140.3(8)
N2 C2 Pd1 114.8(8)
C4 C3 N3 107.8(11)
C4 C3 H3 126.1
N3 C3 H3 126.1
C3 C4 N2 106.7(10)
C3 C4 H4 126.7
N2 C4 H4 126.7
C6 C5 C10 123.2(10)
C6 C5 N3 118.5(10)
C10 C5 N3 118.2(11)
C7 C6 C5 116.7(12)
C7 C6 C14 120.8(12)
C5 C6 C14 122.3(10)
C8 C7 C6 122.1(13)
C8 C7 H7 119.0
C6 C7 H7 119.0
C7 C8 C9 120.3(12)
C7 C8 H8 119.9
C9 C8 H8 119.9
C10 C9 C8 121.6(12)
C10 C9 H9 119.2
C8 C9 H9 119.2
C9 C10 C5 116.1(11)
C9 C10 C11 122.6(11)
C5 C10 C11 121.3(10)
C10 C11 C13 112.7(10)
C10 C11 C12 109.8(11)
C13 C11 C12 109.3(11)
C10 C11 H11 108.3
C13 C11 H11 108.3
C12 C11 H11 108.3
C11 C12 H12A 109.5
C11 C12 H12B 109.5
H12A C12 H12B 109.5
C11 C12 H12C 109.5
H12A C12 H12C 109.5
H12B C12 H12C 109.5
C11 C13 H13A 109.5
C11 C13 H13B 109.5
H13A C13 H13B 109.5
C11 C13 H13C 109.5
H13A C13 H13C 109.5
H13B C13 H13C 109.5
C15 C14 C16 109.5(12)
C15 C14 C6 110.1(11)
C16 C14 C6 112.5(11)
C15 C14 H14 108.2
C16 C14 H14 108.2
C6 C14 H14 108.2
C14 C15 H15A 109.5
C14 C15 H15B 109.5
H15A C15 H15B 109.5
C14 C15 H15C 109.5
H15A C15 H15C 109.5
H15B C15 H15C 109.5
C14 C16 H16A 109.5
C14 C16 H16B 109.5
H16A C16 H16B 109.5
C14 C16 H16C 109.5
H16A C16 H16C 109.5
H16B C16 H16C 109.5
C18 C17 C1 114.6(11)
C18 C17 C21 119.5(10)
C1 C17 C21 125.9(11)
C17 C18 C19 122.8(11)
C17 C18 H18 118.6
C19 C18 H18 118.6
C20 C19 C18 117.5(12)
C20 C19 H19 121.3
C18 C19 H19 121.3
N1 C20 C19 122.6(11)
N1 C20 H20 118.7
C19 C20 H20 118.7
C17 C21 H21A 109.5
C17 C21 H21B 109.5
H21A C21 H21B 109.5
C17 C21 H21C 109.5
H21A C21 H21C 109.5
H21B C21 H21C 109.5
Pd1 C22 H22A 109.5
Pd1 C22 H22B 109.5
H22A C22 H22B 109.5
Pd1 C22 H22C 109.5
H22A C22 H22C 109.5
H22B C22 H22C 109.5
Pd1 C23 H23A 109.5
Pd1 C23 H23B 109.5
H23A C23 H23B 109.5
Pd1 C23 H23C 109.5
H23A C23 H23C 109.5
H23B C23 H23C 109.5
C1 N1 C20 117.8(9)
C1 N1 Pd1 117.4(7)
C20 N1 Pd1 124.3(8)
C2 N2 C4 110.2(9)
C2 N2 C1 118.8(10)
C4 N2 C1 130.7(9)
C2 N3 C3 111.1(9)
C2 N3 C5 125.7(10)
C3 N3 C5 123.1(10)
C22 Pd1 C2 100.7(5)
C22 Pd1 C23 85.1(5)
C2 Pd1 C23 172.2(5)
C22 Pd1 N1 174.5(5)
C2 Pd1 N1 76.8(4)
C23 Pd1 N1 97.8(4)

loop_
_geom_bond_atom_site_label_1
_geom_bond_atom_site_label_2
_geom_bond_distance
C1 N1 1.332(15)
C1 C17 1.410(15)
C1 N2 1.429(14)
C2 N3 1.349(14)
C2 N2 1.382(14)
C2 Pd1 2.038(10)
C3 C4 1.329(17)
C3 N3 1.389(16)
C3 H3 0.9500
C4 N2 1.399(15)
C4 H4 0.9500
C5 C6 1.391(18)
C5 C10 1.422(16)
C5 N3 1.438(14)
C6 C7 1.388(16)
C6 C14 1.522(17)
C7 C8 1.360(19)
C7 H7 0.9500
C8 C9 1.38(2)
C8 H8 0.9500
C9 C10 1.383(16)
C9 H9 0.9500
C10 C11 1.527(18)
C11 C13 1.526(17)
C11 C12 1.541(17)
C11 H11 1.0000
C12 H12A 0.9800
C12 H12B 0.9800
C12 H12C 0.9800
C13 H13A 0.9800
C13 H13B 0.9800
C13 H13C 0.9800
C14 C15 1.500(19)
C14 C16 1.516(18)
C14 H14 1.0000
C15 H15A 0.9800
C15 H15B 0.9800
C15 H15C 0.9800
C16 H16A 0.9800
C16 H16B 0.9800
C16 H16C 0.9800
C17 C18 1.387(17)
C17 C21 1.501(17)
C18 C19 1.386(18)
C18 H18 0.9500
C19 C20 1.375(18)
C19 H19 0.9500
C20 N1 1.365(15)
C20 H20 0.9500
C21 H21A 0.9800
C21 H21B 0.9800
C21 H21C 0.9800
C22 Pd1 2.017(11)
C22 H22A 0.9800
C22 H22B 0.9800
C22 H22C 0.9800
C23 Pd1 2.082(11)
C23 H23A 0.9800
C23 H23B 0.9800
C23 H23C 0.9800
N1 Pd1 2.130(9)

loop_
_geom_torsion_atom_site_label_1
_geom_torsion_atom_site_label_2
_geom_torsion_atom_site_label_3
_geom_torsion_atom_site_label_4
_geom_torsion
N3 C3 C4 N2 -1.1(13)
C10 C5 C6 C7 -0.8(17)
N3 C5 C6 C7 177.7(10)
C10 C5 C6 C14 174.7(11)
N3 C5 C6 C14 -6.7(17)
C5 C6 C7 C8 -0.2(18)
C14 C6 C7 C8 -175.8(12)
C6 C7 C8 C9 2(2)
C7 C8 C9 C10 -2(2)
C8 C9 C10 C5 1.0(18)
C8 C9 C10 C11 -179.2(12)
C6 C5 C10 C9 0.4(17)
N3 C5 C10 C9 -178.2(10)
C6 C5 C10 C11 -179.4(11)
N3 C5 C10 C11 2.1(16)
C9 C10 C11 C13 -17.4(16)
C5 C10 C11 C13 162.4(11)
C9 C10 C11 C12 104.7(13)
C5 C10 C11 C12 -75.6(14)
C7 C6 C14 C15 74.6(15)
C5 C6 C14 C15 -100.7(14)
C7 C6 C14 C16 -47.8(16)
C5 C6 C14 C16 136.9(12)
N1 C1 C17 C18 0.9(16)
N2 C1 C17 C18 179.6(10)
N1 C1 C17 C21 -177.6(11)
N2 C1 C17 C21 1.2(18)
C1 C17 C18 C19 -0.6(17)
C21 C17 C18 C19 178.0(12)
C17 C18 C19 C20 0.0(18)
C18 C19 C20 N1 0.5(19)
C17 C1 N1 C20 -0.5(16)
N2 C1 N1 C20 -179.3(9)
C17 C1 N1 Pd1 171.6(8)
N2 C1 N1 Pd1 -7.3(11)
C19 C20 N1 C1 -0.3(17)
C19 C20 N1 Pd1 -171.8(9)
N3 C2 N2 C4 -1.0(12)
Pd1 C2 N2 C4 172.0(7)
N3 C2 N2 C1 -175.1(9)
Pd1 C2 N2 C1 -2.1(12)
C3 C4 N2 C2 1.3(13)
C3 C4 N2 C1 174.6(11)
N1 C1 N2 C2 6.2(13)
C17 C1 N2 C2 -172.7(10)
N1 C1 N2 C4 -166.6(11)
C17 C1 N2 C4 14.5(18)
N2 C2 N3 C3 0.3(12)
Pd1 C2 N3 C3 -169.7(10)
N2 C2 N3 C5 175.4(10)
Pd1 C2 N3 C5 5(2)
C4 C3 N3 C2 0.5(14)
C4 C3 N3 C5 -174.7(10)
C6 C5 N3 C2 109.4(13)
C10 C5 N3 C2 -72.0(15)
C6 C5 N3 C3 -76.1(14)
C10 C5 N3 C3 102.5(13)
N3 C2 Pd1 C22 -17.0(14)
N2 C2 Pd1 C22 173.6(8)
N3 C2 Pd1 C23 121(3)
N2 C2 Pd1 C23 -48(4)
N3 C2 Pd1 N1 168.0(14)
N2 C2 Pd1 N1 -1.4(7)
C1 N1 Pd1 C22 -59(5)
C20 N1 Pd1 C22 112(5)
C1 N1 Pd1 C2 5.0(8)
C20 N1 Pd1 C2 176.5(10)
C1 N1 Pd1 C23 179.3(8)
C20 N1 Pd1 C23 -9.2(10)
